data_7712588
loop_
_publ_author_name
'Ahumada, Guillermo'
'Hamon, Paul'
'Roisnel, Thierry'
'Dorcet, Vincent'
'Fuentealba, Mauricio'
'Hern\'andez, Loreto A.'
'Carrillo, David'
'Hamon, Jean-Ren\'e'
'Manzur, Carolina'

_publ_section_title
;
 Spectroscopy, molecular structure, and electropolymerization of Ni(ii)
 and Cu(ii) complexes containing a thiophene-appending fluorinated Schiff
 base ligand
;
_journal_issue 13
_journal_name_full 'Dalton Transactions'
_journal_page_first 4224
_journal_page_last 4236
_journal_paper_doi 10.1039/D3DT00224A
_journal_volume 52
_journal_year 2023
_chemical_compound_source 'synthesis as described'
_chemical_formula_moiety 'C30 H20 F6 N2 Ni O2 S2, C H2 Cl2'
_chemical_formula_sum 'C31 H22 Cl2 F6 N2 Ni O2 S2'
_chemical_formula_weight 762.23
_space_group_crystal_system monoclinic
_space_group_IT_number 15
_space_group_name_Hall '-C 2yc'
_space_group_name_H-M_alt 'C 1 2/c 1'
_atom_sites_solution_hydrogens geom
_atom_sites_solution_primary dual
_atom_sites_solution_secondary difmap
_audit_update_record
;
2022-06-20 deposited with the CCDC.	2023-03-10 downloaded from the CCDC.
;
_cell_angle_alpha 90
_cell_angle_beta 105.310(2)
_cell_angle_gamma 90
_cell_formula_units_Z 4
_cell_length_a 18.4962(6)
_cell_length_b 12.7149(6)
_cell_length_c 14.2500(6)
_cell_measurement_reflns_used 9842
_cell_measurement_temperature 170(2)
_cell_measurement_theta_max 26.48
_cell_measurement_theta_min 2.27
_cell_measurement_wavelength 0.71073
_cell_volume 3232.3(2)
_computing_cell_refinement 'APEX3 (Bruker, 2015)'
_computing_data_collection 'Bruker APEX3 (Bruker, 2015)'
_computing_data_reduction 'SAINT (Bruker, 2014)'
_computing_molecular_graphics
;
   'SXGRAPH (L. Farrugia, 1999), Mercury (CSD, 2020)'
;
_computing_publication_material 'CRYSCALC (T. Roisnel, local program, 2021)'
_computing_structure_refinement 'SHELXL-2018_3 (Sheldrick, 2018)'
_computing_structure_solution 'SHELXT (Sheldrick, 2015)'
_diffrn_ambient_temperature 170(2)
_diffrn_measured_fraction_theta_full 0.996
_diffrn_measured_fraction_theta_max 0.994
_diffrn_measurement_device_type 'Bruker D8 QUEST CMOS'
_diffrn_measurement_method 'rotation images'
_diffrn_radiation_probe x-ray
_diffrn_radiation_type MoK\a
_diffrn_radiation_wavelength 0.71073
_diffrn_reflns_av_R_equivalents 0.0406
_diffrn_reflns_av_unetI/netI 0.0084
_diffrn_reflns_limit_h_max 23
_diffrn_reflns_limit_h_min -23
_diffrn_reflns_limit_k_max 15
_diffrn_reflns_limit_k_min -15
_diffrn_reflns_limit_l_max 17
_diffrn_reflns_limit_l_min -17
_diffrn_reflns_number 142587
_diffrn_reflns_theta_full 26.000
_diffrn_reflns_theta_max 26.473
_diffrn_reflns_theta_min 2.274
_exptl_absorpt_coefficient_mu 0.962
_exptl_absorpt_correction_T_max 0.7454
_exptl_absorpt_correction_T_min 0.6192
_exptl_absorpt_correction_type multi-scan
_exptl_absorpt_process_details 'SADABS 2014/5'
_exptl_crystal_colour yellow
_exptl_crystal_density_diffrn 1.566
_exptl_crystal_description block
_exptl_crystal_F_000 1544
_exptl_crystal_size_max 0.380
_exptl_crystal_size_mid 0.340
_exptl_crystal_size_min 0.230
_refine_diff_density_max 0.896
_refine_diff_density_min -0.770
_refine_diff_density_rms 0.104
_refine_ls_extinction_method none
_refine_ls_goodness_of_fit_ref 1.055
_refine_ls_hydrogen_treatment constr
_refine_ls_matrix_type full
_refine_ls_number_parameters 213
_refine_ls_number_reflns 3310
_refine_ls_number_restraints 1
_refine_ls_restrained_S_all 1.058
_refine_ls_R_factor_all 0.0952
_refine_ls_R_factor_gt 0.0731
_refine_ls_shift/su_max 0.039
_refine_ls_shift/su_mean 0.003
_refine_ls_structure_factor_coef Fsqd
_refine_ls_weighting_details 'w=1/[\s^2^(Fo^2^)+(0.1012P)^2^+21.3528P] where P=(Fo^2^+2Fc^2^)/3'
_refine_ls_weighting_scheme calc
_refine_ls_wR_factor_gt 0.1845
_refine_ls_wR_factor_ref 0.2159
_reflns_number_gt 2715
_reflns_number_total 3310
_reflns_threshold_expression >2sigma(I)
_cod_data_source_file d3dt00224a4.cif
_cod_data_source_block dv_ga_174
_cod_original_cell_volume 3232.4(2)
_cod_original_sg_symbol_H-M 'C 2/c'
_cod_database_code 7712588

loop_
_space_group_symop_operation_xyz
'x, y, z'
'-x, y, -z+1/2'
'x+1/2, y+1/2, z'
'-x+1/2, y+1/2, -z+1/2'
'-x, -y, -z'
'x, -y, z-1/2'
'-x+1/2, -y+1/2, -z'
'x+1/2, -y+1/2, z-1/2'

loop_
_atom_site_label
_atom_site_type_symbol
_atom_site_fract_x
_atom_site_fract_y
_atom_site_fract_z
_atom_site_U_iso_or_equiv
_atom_site_adp_type
_atom_site_occupancy
_atom_site_site_symmetry_order
_atom_site_calc_flag
_atom_site_refinement_flags_posn
_atom_site_refinement_flags_adp
_atom_site_refinement_flags_occupancy
_atom_site_disorder_assembly
_atom_site_disorder_group
Ni1 Ni 0.500000 0.62774(6) 0.250000 0.0377(3) Uani 1 2 d S T P . .
S1 S 0.19963(9) 0.16480(14) -0.23175(11) 0.0708(5) Uani 1 1 d . . . . .
F1 F 0.4210(3) 0.8878(3) 0.0311(5) 0.1185(18) Uani 1 1 d . . . . .
F2 F 0.3155(3) 0.8188(3) -0.0334(3) 0.1047(16) Uani 1 1 d . . . . .
F3 F 0.3383(4) 0.8810(4) 0.1066(4) 0.127(2) Uani 1 1 d . . . . .
O1 O 0.45258(17) 0.7360(2) 0.1716(2) 0.0450(7) Uani 1 1 d . . . . .
N1 N 0.45661(17) 0.5221(2) 0.1638(2) 0.0336(7) Uani 1 1 d . . . . .
C15 C 0.2090(4) 0.0373(6) -0.2564(4) 0.0735(17) Uani 1 1 d . . . . .
H15 H 0.170634 -0.003047 -0.298465 0.088 Uiso 1 1 calc R U . . .
C14 C 0.2765(4) -0.0016(5) -0.2104(5) 0.0761(17) Uani 1 1 d . . . . .
H14 H 0.289400 -0.073145 -0.216366 0.091 Uiso 1 1 calc R U . . .
C13 C 0.3290(3) 0.0734(3) -0.1503(3) 0.0488(11) Uani 1 1 d . . . . .
H13 H 0.378892 0.059863 -0.113431 0.059 Uiso 1 1 calc R U . . .
C12 C 0.2885(3) 0.1739(4) -0.1587(3) 0.0458(10) Uani 1 1 d . . . . .
C9 C 0.3170(2) 0.2695(3) -0.1043(3) 0.0397(9) Uani 1 1 d . . . . .
C8 C 0.3942(3) 0.2906(4) -0.0785(3) 0.0459(10) Uani 1 1 d . . . . .
H8 H 0.427012 0.246299 -0.101819 0.055 Uiso 1 1 calc R U . . .
C7 C 0.4232(2) 0.3752(3) -0.0194(3) 0.0433(10) Uani 1 1 d . . . . .
H7 H 0.475581 0.388515 -0.002807 0.052 Uiso 1 1 calc R U . . .
C10 C 0.2705(2) 0.3380(4) -0.0721(3) 0.0412(9) Uani 1 1 d . . . . .
H10 H 0.217908 0.326280 -0.090305 0.049 Uiso 1 1 calc R U . . .
C11 C 0.2995(2) 0.4237(3) -0.0137(3) 0.0372(8) Uani 1 1 d . . . . .
H11 H 0.266533 0.470767 0.006235 0.045 Uiso 1 1 calc R U . . .
C6 C 0.3765(2) 0.4409(3) 0.0159(3) 0.0362(8) Uani 1 1 d . . . . .
C4 C 0.4053(2) 0.5322(3) 0.0806(3) 0.0341(8) Uani 1 1 d . . . . .
C3 C 0.3753(2) 0.6321(3) 0.0464(3) 0.0417(9) Uani 1 1 d . . . . .
H3 H 0.335241 0.634926 -0.011163 0.050 Uiso 1 1 calc R U . . .
C2 C 0.4010(2) 0.7234(3) 0.0917(3) 0.0411(9) Uani 1 1 d . . . . .
C1 C 0.3685(3) 0.8275(4) 0.0482(4) 0.0630(14) Uani 1 1 d . . . . .
C5 C 0.4896(2) 0.4181(3) 0.1956(3) 0.0445(10) Uani 1 1 d . . . . .
H5A H 0.534527 0.406139 0.171630 0.053 Uiso 1 1 calc R U . . .
H5B H 0.452812 0.361646 0.169841 0.053 Uiso 1 1 calc R U . . .
C16 C 0.500000 0.0478(12) 0.250000 0.144(6) Uani 1 2 d DS T P . .
H16A H 0.539333 0.001968 0.236492 0.173 Uiso 0.247(6) 1 calc R U P A 1
H16B H 0.460665 0.001972 0.263509 0.173 Uiso 0.247(6) 1 calc R U P A 1
H16D H 0.544360 0.001684 0.272144 0.173 Uiso 0.253(6) 1 calc R U P A 2
H16C H 0.455639 0.001686 0.227856 0.173 Uiso 0.253(6) 1 calc R U P A 2
Cl2 Cl 0.4598(9) 0.1264(9) 0.1444(8) 0.166(3) Uani 0.494(11) 1 d D . P A 1
Cl1 Cl 0.5101(9) 0.1185(8) 0.1523(9) 0.166(3) Uani 0.506(11) 1 d D . P A 2

loop_
_atom_site_aniso_label
_atom_site_aniso_U_11
_atom_site_aniso_U_22
_atom_site_aniso_U_33
_atom_site_aniso_U_23
_atom_site_aniso_U_13
_atom_site_aniso_U_12
Ni1 0.0326(4) 0.0330(4) 0.0434(5) 0.000 0.0028(3) 0.000
S1 0.0690(9) 0.0758(10) 0.0590(8) -0.0120(7) 0.0016(7) -0.0110(7)
F1 0.110(3) 0.070(2) 0.166(5) 0.061(3) 0.018(3) 0.001(2)
F2 0.121(3) 0.069(2) 0.090(3) 0.019(2) -0.032(2) 0.027(2)
F3 0.173(5) 0.101(3) 0.106(3) 0.009(3) 0.034(3) 0.093(4)
O1 0.0456(16) 0.0286(14) 0.0567(18) -0.0001(13) 0.0063(14) -0.0003(12)
N1 0.0281(15) 0.0261(15) 0.0447(17) 0.0043(13) 0.0063(13) 0.0045(12)
C15 0.076(4) 0.091(4) 0.054(3) -0.021(3) 0.015(3) -0.022(3)
C14 0.096(5) 0.061(3) 0.070(4) -0.024(3) 0.020(3) -0.005(3)
C13 0.068(3) 0.039(2) 0.041(2) -0.0154(18) 0.016(2) -0.002(2)
C12 0.054(3) 0.050(2) 0.033(2) -0.0021(18) 0.0104(18) -0.005(2)
C9 0.039(2) 0.046(2) 0.0323(18) 0.0020(16) 0.0068(15) -0.0044(17)
C8 0.044(2) 0.051(2) 0.045(2) -0.0039(19) 0.0162(18) 0.0016(19)
C7 0.032(2) 0.050(2) 0.049(2) -0.0016(19) 0.0131(18) -0.0017(17)
C10 0.0327(19) 0.050(2) 0.039(2) 0.0069(18) 0.0053(16) -0.0029(17)
C11 0.0336(19) 0.038(2) 0.0369(19) 0.0043(16) 0.0044(15) 0.0054(16)
C6 0.0338(19) 0.037(2) 0.0354(19) 0.0056(15) 0.0055(15) 0.0024(15)
C4 0.0298(17) 0.0322(19) 0.0408(19) 0.0051(15) 0.0104(15) 0.0024(14)
C3 0.039(2) 0.039(2) 0.042(2) 0.0055(17) 0.0019(17) 0.0051(16)
C2 0.037(2) 0.036(2) 0.050(2) 0.0054(17) 0.0109(17) 0.0061(16)
C1 0.063(3) 0.045(3) 0.070(3) 0.011(2) -0.002(3) 0.008(2)
C5 0.043(2) 0.034(2) 0.048(2) -0.0014(17) -0.0030(18) 0.0013(17)
C16 0.203(17) 0.091(9) 0.159(14) 0.000 0.087(13) 0.000
Cl2 0.234(11) 0.115(3) 0.174(4) 0.013(3) 0.097(8) 0.009(6)
Cl1 0.234(11) 0.115(3) 0.174(4) 0.013(3) 0.097(8) 0.009(6)

loop_
_atom_type_symbol
_atom_type_description
_atom_type_scat_dispersion_real
_atom_type_scat_dispersion_imag
_atom_type_scat_source
C C 0.0033 0.0016 'International Tables Vol C Tables 4.2.6.8 and 6.1.1.4'
H H 0.0000 0.0000 'International Tables Vol C Tables 4.2.6.8 and 6.1.1.4'
Cl Cl 0.1484 0.1585 'International Tables Vol C Tables 4.2.6.8 and 6.1.1.4'
F F 0.0171 0.0103 'International Tables Vol C Tables 4.2.6.8 and 6.1.1.4'
N N 0.0061 0.0033 'International Tables Vol C Tables 4.2.6.8 and 6.1.1.4'
Ni Ni 0.3393 1.1124 'International Tables Vol C Tables 4.2.6.8 and 6.1.1.4'
O O 0.0106 0.0060 'International Tables Vol C Tables 4.2.6.8 and 6.1.1.4'
S S 0.1246 0.1234 'International Tables Vol C Tables 4.2.6.8 and 6.1.1.4'

loop_
_geom_angle_atom_site_label_1
_geom_angle_atom_site_label_2
_geom_angle_atom_site_label_3
_geom_angle
_geom_angle_site_symmetry_1
_geom_angle_site_symmetry_3
_geom_angle_publ_flag
O1 Ni1 O1 83.33(19) 2_655 . ?
O1 Ni1 N1 94.93(14) 2_655 2_655 ?
O1 Ni1 N1 175.25(14) . 2_655 ?
O1 Ni1 N1 175.25(14) 2_655 . ?
O1 Ni1 N1 94.93(14) . . ?
N1 Ni1 N1 87.15(19) 2_655 . ?
C15 S1 C12 93.3(3) . . ?
C2 O1 Ni1 124.5(3) . . ?
C4 N1 C5 120.4(3) . . ?
C4 N1 Ni1 127.6(3) . . ?
C5 N1 Ni1 112.0(2) . . ?
C14 C15 S1 112.9(5) . . ?
C14 C15 H15 123.6 . . ?
S1 C15 H15 123.6 . . ?
C15 C14 C13 115.6(6) . . ?
C15 C14 H14 122.2 . . ?
C13 C14 H14 122.2 . . ?
C14 C13 C12 105.9(5) . . ?
C14 C13 H13 127.0 . . ?
C12 C13 H13 127.0 . . ?
C9 C12 C13 125.1(4) . . ?
C9 C12 S1 122.3(4) . . ?
C13 C12 S1 112.3(3) . . ?
C10 C9 C8 118.1(4) . . ?
C10 C9 C12 122.0(4) . . ?
C8 C9 C12 119.8(4) . . ?
C7 C8 C9 120.8(4) . . ?
C7 C8 H8 119.6 . . ?
C9 C8 H8 119.6 . . ?
C8 C7 C6 120.7(4) . . ?
C8 C7 H7 119.7 . . ?
C6 C7 H7 119.7 . . ?
C9 C10 C11 121.1(4) . . ?
C9 C10 H10 119.5 . . ?
C11 C10 H10 119.5 . . ?
C10 C11 C6 120.5(4) . . ?
C10 C11 H11 119.8 . . ?
C6 C11 H11 119.8 . . ?
C7 C6 C11 118.8(4) . . ?
C7 C6 C4 122.5(4) . . ?
C11 C6 C4 118.7(4) . . ?
N1 C4 C3 121.4(4) . . ?
N1 C4 C6 122.4(3) . . ?
C3 C4 C6 116.1(3) . . ?
C2 C3 C4 123.2(4) . . ?
C2 C3 H3 118.4 . . ?
C4 C3 H3 118.4 . . ?
O1 C2 C3 127.8(4) . . ?
O1 C2 C1 112.0(4) . . ?
C3 C2 C1 120.2(4) . . ?
F3 C1 F1 106.0(6) . . ?
F3 C1 F2 105.2(5) . . ?
F1 C1 F2 107.6(5) . . ?
F3 C1 C2 112.6(5) . . ?
F1 C1 C2 110.8(5) . . ?
F2 C1 C2 114.2(5) . . ?
N1 C5 C5 106.9(3) . 2_655 ?
N1 C5 H5A 110.3 . . ?
C5 C5 H5A 110.3 2_655 . ?
N1 C5 H5B 110.3 . . ?
C5 C5 H5B 110.3 2_655 . ?
H5A C5 H5B 108.6 . . ?
Cl1 C16 Cl1 116.5(12) . 2_655 ?
Cl2 C16 Cl2 112.4(12) . 2_655 ?
Cl2 C16 H16A 109.1 . . ?
Cl2 C16 H16A 109.1 2_655 . ?
Cl2 C16 H16B 109.1 . . ?
Cl2 C16 H16B 109.1 2_655 . ?
H16A C16 H16B 107.9 . . ?
Cl1 C16 H16D 108.2 . . ?
Cl1 C16 H16D 108.2 2_655 . ?
Cl1 C16 H16C 108.2 . . ?
Cl1 C16 H16C 108.2 2_655 . ?
H16D C16 H16C 107.3 . . ?

loop_
_geom_bond_atom_site_label_1
_geom_bond_atom_site_label_2
_geom_bond_distance
_geom_bond_site_symmetry_2
_geom_bond_publ_flag
Ni1 O1 1.842(3) 2_655 ?
Ni1 O1 1.842(3) . ?
Ni1 N1 1.854(3) 2_655 ?
Ni1 N1 1.854(3) . ?
S1 C15 1.677(7) . ?
S1 C12 1.702(5) . ?
F1 C1 1.309(8) . ?
F2 C1 1.314(7) . ?
F3 C1 1.309(8) . ?
O1 C2 1.288(5) . ?
N1 C4 1.314(5) . ?
N1 C5 1.477(5) . ?
C15 C14 1.342(9) . ?
C15 H15 0.9500 . ?
C14 C13 1.465(7) . ?
C14 H14 0.9500 . ?
C13 C12 1.469(7) . ?
C13 H13 0.9500 . ?
C12 C9 1.463(6) . ?
C9 C10 1.385(6) . ?
C9 C8 1.403(6) . ?
C8 C7 1.384(6) . ?
C8 H8 0.9500 . ?
C7 C6 1.387(6) . ?
C7 H7 0.9500 . ?
C10 C11 1.390(6) . ?
C10 H10 0.9500 . ?
C11 C6 1.392(5) . ?
C11 H11 0.9500 . ?
C6 C4 1.492(5) . ?
C4 C3 1.420(5) . ?
C3 C2 1.352(6) . ?
C3 H3 0.9500 . ?
C2 C1 1.516(6) . ?
C5 C5 1.496(9) 2_655 ?
C5 H5A 0.9900 . ?
C5 H5B 0.9900 . ?
C16 Cl1 1.708(12) . ?
C16 Cl1 1.708(12) 2_655 ?
C16 Cl2 1.795(13) . ?
C16 Cl2 1.795(13) 2_655 ?
C16 H16A 0.9900 . ?
C16 H16B 0.9900 . ?
C16 H16D 0.9900 . ?
C16 H16C 0.9900 . ?

loop_
_geom_torsion_atom_site_label_1
_geom_torsion_atom_site_label_2
_geom_torsion_atom_site_label_3
_geom_torsion_atom_site_label_4
_geom_torsion
_geom_torsion_site_symmetry_1
_geom_torsion_site_symmetry_2
_geom_torsion_site_symmetry_3
_geom_torsion_site_symmetry_4
_geom_torsion_publ_flag
O1 Ni1 O1 C2 -177.1(4) 2_655 . . . ?
N1 Ni1 O1 C2 7.3(4) . . . . ?
O1 Ni1 N1 C4 -4.6(4) . . . . ?
N1 Ni1 N1 C4 171.1(4) 2_655 . . . ?
O1 Ni1 N1 C5 172.0(3) . . . . ?
N1 Ni1 N1 C5 -12.3(2) 2_655 . . . ?
C12 S1 C15 C14 1.3(5) . . . . ?
S1 C15 C14 C13 -1.4(8) . . . . ?
C15 C14 C13 C12 0.7(7) . . . . ?
C14 C13 C12 C9 174.7(4) . . . . ?
C14 C13 C12 S1 0.2(5) . . . . ?
C15 S1 C12 C9 -175.5(4) . . . . ?
C15 S1 C12 C13 -0.8(4) . . . . ?
C13 C12 C9 C10 -144.2(5) . . . . ?
S1 C12 C9 C10 29.7(6) . . . . ?
C13 C12 C9 C8 32.0(6) . . . . ?
S1 C12 C9 C8 -154.1(4) . . . . ?
C10 C9 C8 C7 2.4(6) . . . . ?
C12 C9 C8 C7 -173.9(4) . . . . ?
C9 C8 C7 C6 0.2(7) . . . . ?
C8 C9 C10 C11 -1.7(6) . . . . ?
C12 C9 C10 C11 174.5(4) . . . . ?
C9 C10 C11 C6 -1.6(6) . . . . ?
C8 C7 C6 C11 -3.6(6) . . . . ?
C8 C7 C6 C4 179.3(4) . . . . ?
C10 C11 C6 C7 4.3(6) . . . . ?
C10 C11 C6 C4 -178.5(3) . . . . ?
C5 N1 C4 C3 -177.1(4) . . . . ?
Ni1 N1 C4 C3 -0.7(6) . . . . ?
C5 N1 C4 C6 1.6(6) . . . . ?
Ni1 N1 C4 C6 178.0(3) . . . . ?
C7 C6 C4 N1 -56.7(6) . . . . ?
C11 C6 C4 N1 126.2(4) . . . . ?
C7 C6 C4 C3 122.0(4) . . . . ?
C11 C6 C4 C3 -55.1(5) . . . . ?
N1 C4 C3 C2 5.5(7) . . . . ?
C6 C4 C3 C2 -173.2(4) . . . . ?
Ni1 O1 C2 C3 -5.0(7) . . . . ?
Ni1 O1 C2 C1 175.3(3) . . . . ?
C4 C3 C2 O1 -2.6(8) . . . . ?
C4 C3 C2 C1 177.1(5) . . . . ?
O1 C2 C1 F3 -60.0(7) . . . . ?
C3 C2 C1 F3 120.2(6) . . . . ?
O1 C2 C1 F1 58.5(7) . . . . ?
C3 C2 C1 F1 -121.2(6) . . . . ?
O1 C2 C1 F2 -179.9(5) . . . . ?
C3 C2 C1 F2 0.4(8) . . . . ?
C4 N1 C5 C5 -150.0(4) . . . 2_655 ?
Ni1 N1 C5 C5 33.1(5) . . . 2_655 ?
